data_7238699
loop_
_publ_author_name
'Ramachandran, Eswaran'
'Raja, Duraisamy Senthil'
'Mike, Joshua L.'
'Wagner, Timothy R.'
'Zeller, Matthias'
'Natarajan, Karuppannan'

_publ_section_title
;
 Evaluation on the role of terminal N-substitution in
 6-methoxy-2-oxo-1,2-dihydroquinoline-3-carbaldehyde thiosemicarbazones on
 the biological properties of new water-soluble nickel(ii) complexes
;
_journal_issue 22
_journal_name_full 'RSC Advances'
_journal_page_first 8515
_journal_paper_doi 10.1039/c2ra21199h
_journal_volume 2
_journal_year 2012
_chemical_formula_moiety 'C28 H32 N8 Ni O4 S2, 2(N O3), 4(H2 O)'
_chemical_formula_sum 'C28 H40 N10 Ni O14 S2'
_chemical_formula_weight 863.53
_space_group_IT_number 15
_space_group_name_Hall '-C 2yc'
_space_group_name_H-M_alt 'C 1 2/c 1'
_symmetry_cell_setting monoclinic
_symmetry_space_group_name_H-M 'C 1 2/c 1'
_atom_sites_solution_hydrogens geom
_atom_sites_solution_primary direct
_atom_sites_solution_secondary difmap
_audit_creation_method SHELXL-97
_cell_angle_alpha 90.00
_cell_angle_beta 101.545(2)
_cell_angle_gamma 90.00
_cell_formula_units_Z 4
_cell_length_a 24.196(3)
_cell_length_b 9.5392(12)
_cell_length_c 16.684(2)
_cell_measurement_reflns_used 5160
_cell_measurement_temperature 100(2)
_cell_measurement_theta_max 30.29
_cell_measurement_theta_min 2.30
_cell_volume 3772.9(8)
_computing_cell_refinement 'Apex2 v2011.2-0'
_computing_data_collection 'Apex2 v2011.2-0 (Bruker, 2011)'
_computing_data_reduction 'Apex2 v2011.2-0'
_computing_molecular_graphics 'SHELXTL 6.14'
_computing_publication_material 'SHELXTL 6.14'
_computing_structure_refinement 'SHELXTL 6.14'
_computing_structure_solution 'SHELXTL 6.14 (Bruker, 2000-2003; Sheldrick, 2008)'
_diffrn_ambient_temperature 100(2)
_diffrn_measured_fraction_theta_full 0.999
_diffrn_measured_fraction_theta_max 0.946
_diffrn_measurement_device_type 'Bruker AXS SMART APEX CCD diffractometer'
_diffrn_measurement_method '\w scans'
_diffrn_radiation_monochromator graphite
_diffrn_radiation_source 'fine-focus sealed tube'
_diffrn_radiation_type MoK\a
_diffrn_radiation_wavelength 0.71073
_diffrn_reflns_av_R_equivalents 0.0407
_diffrn_reflns_av_sigmaI/netI 0.0276
_diffrn_reflns_limit_h_max 35
_diffrn_reflns_limit_h_min -35
_diffrn_reflns_limit_k_max 13
_diffrn_reflns_limit_k_min -13
_diffrn_reflns_limit_l_max 23
_diffrn_reflns_limit_l_min -24
_diffrn_reflns_number 41409
_diffrn_reflns_theta_full 28.00
_diffrn_reflns_theta_max 31.37
_diffrn_reflns_theta_min 2.70
_diffrn_standards_number 0
_exptl_absorpt_coefficient_mu 0.703
_exptl_absorpt_correction_T_max 0.7463
_exptl_absorpt_correction_T_min 0.6625
_exptl_absorpt_correction_type multi-scan
_exptl_absorpt_process_details 'Apex2 v2011.2-0 (Bruker, 2011)'
_exptl_crystal_colour orange
_exptl_crystal_density_diffrn 1.520
_exptl_crystal_density_method 'not measured'
_exptl_crystal_description plate
_exptl_crystal_F_000 1800
_exptl_crystal_size_max 0.40
_exptl_crystal_size_mid 0.32
_exptl_crystal_size_min 0.13
_refine_diff_density_max 0.467
_refine_diff_density_min -0.335
_refine_diff_density_rms 0.067
_refine_ls_extinction_method none
_refine_ls_goodness_of_fit_ref 1.048
_refine_ls_hydrogen_treatment mixed
_refine_ls_matrix_type full
_refine_ls_number_parameters 274
_refine_ls_number_reflns 5861
_refine_ls_number_restraints 4
_refine_ls_restrained_S_all 1.048
_refine_ls_R_factor_all 0.0533
_refine_ls_R_factor_gt 0.0380
_refine_ls_shift/su_max 0.001
_refine_ls_shift/su_mean 0.000
_refine_ls_structure_factor_coef Fsqd
_refine_ls_weighting_details 'calc w=1/[\s^2^(Fo^2^)+(0.0415P)^2^+4.8385P] where P=(Fo^2^+2Fc^2^)/3'
_refine_ls_weighting_scheme calc
_refine_ls_wR_factor_gt 0.0895
_refine_ls_wR_factor_ref 0.1003
_reflns_number_gt 4754
_reflns_number_total 5861
_reflns_threshold_expression I>2\s(I)
_cod_data_source_file c2ra21199h.txt
_cod_data_source_block 11jlm001_0m
_cod_depositor_comments
;
The following automatic conversions were performed:

data item '_symmetry_cell_setting' value 'Monoclinic' was changed to
'monoclinic' in accordance with the
/home/saulius/struct/COD-crude-data/automatic-downloads/DataCite-retrospective/RSC/depositions/lib/dictionaries/cif_core.dic
dictionary named 'cif_core.dic' version 2.4.2 last updated on
2011-04-26.

Automatic conversion script
Id: cif_fix_values 6909 2019-04-08 15:41:33Z antanas 
;
_cod_original_sg_symbol_H-M C2/c
_cod_database_code 7238699

loop_
_symmetry_equiv_pos_as_xyz
'x, y, z'
'-x, y, -z+1/2'
'x+1/2, y+1/2, z'
'-x+1/2, y+1/2, -z+1/2'
'-x, -y, -z'
'x, -y, z-1/2'
'-x+1/2, -y+1/2, -z'
'x+1/2, -y+1/2, z-1/2'

loop_
_atom_site_label
_atom_site_type_symbol
_atom_site_fract_x
_atom_site_fract_y
_atom_site_fract_z
_atom_site_U_iso_or_equiv
_atom_site_adp_type
_atom_site_occupancy
_atom_site_symmetry_multiplicity
_atom_site_calc_flag
_atom_site_refinement_flags
_atom_site_disorder_assembly
_atom_site_disorder_group
Ni1 Ni 0.5000 0.45112(3) 0.7500 0.01921(8) Uani 1 2 d S . .
C1 C 0.38630(7) 0.30370(17) 0.69131(10) 0.0227(3) Uani 1 1 d . . .
C2 C 0.32709(8) 0.1328(2) 0.73953(12) 0.0348(4) Uani 1 1 d . . .
H2A H 0.3178 0.1834 0.7863 0.052 Uiso 1 1 calc R . .
H2B H 0.3608 0.0755 0.7580 0.052 Uiso 1 1 calc R . .
H2C H 0.2954 0.0722 0.7154 0.052 Uiso 1 1 calc R . .
C3 C 0.29293(8) 0.2622(2) 0.60702(11) 0.0349(4) Uani 1 1 d . . .
H3A H 0.3055 0.2341 0.5570 0.052 Uiso 1 1 calc R . .
H3B H 0.2842 0.3626 0.6047 0.052 Uiso 1 1 calc R . .
H3C H 0.2591 0.2089 0.6118 0.052 Uiso 1 1 calc R . .
C4 C 0.44771(7) 0.55180(17) 0.58032(10) 0.0242(3) Uani 1 1 d . . .
H4 H 0.4168 0.5533 0.5352 0.029 Uiso 1 1 calc R . .
C5 C 0.54296(7) 0.65870(16) 0.64387(9) 0.0205(3) Uani 1 1 d . . .
C6 C 0.49470(7) 0.64386(17) 0.57678(9) 0.0210(3) Uani 1 1 d . . .
C7 C 0.49262(7) 0.72340(17) 0.50743(10) 0.0237(3) Uani 1 1 d . . .
H7 H 0.4607 0.7153 0.4641 0.028 Uiso 1 1 calc R . .
C8 C 0.53646(7) 0.81714(17) 0.49829(9) 0.0222(3) Uani 1 1 d . . .
C9 C 0.53413(7) 0.90270(17) 0.42873(10) 0.0245(3) Uani 1 1 d . . .
H9 H 0.5024 0.8982 0.3849 0.029 Uiso 1 1 calc R . .
C10 C 0.57786(8) 0.99273(18) 0.42433(10) 0.0255(3) Uani 1 1 d . A .
C11 C 0.62529(8) 0.9986(2) 0.48878(11) 0.0303(4) Uani 1 1 d . . .
H11 H 0.6554 1.0606 0.4852 0.036 Uiso 1 1 calc R . .
C12 C 0.62835(8) 0.9152(2) 0.55693(11) 0.0295(4) Uani 1 1 d . . .
H12 H 0.6606 0.9190 0.6000 0.035 Uiso 1 1 calc R . .
C13 C 0.58374(7) 0.82501(17) 0.56223(9) 0.0231(3) Uani 1 1 d . . .
C14 C 0.52997(17) 1.0733(4) 0.2930(2) 0.0320(8) Uani 0.50 1 d P A -1
H14A H 0.4949 1.0878 0.3130 0.048 Uiso 0.50 1 calc PR A -1
H14B H 0.5288 0.9817 0.2662 0.048 Uiso 0.50 1 calc PR A -1
H14C H 0.5340 1.1471 0.2538 0.048 Uiso 0.50 1 calc PR A -1
C14B C 0.61731(16) 1.1733(4) 0.3539(2) 0.0287(7) Uani 0.50 1 d P A 2
H15D H 0.6515 1.1233 0.3472 0.043 Uiso 0.50 1 calc PR A 2
H15E H 0.6253 1.2286 0.4044 0.043 Uiso 0.50 1 calc PR A 2
H15F H 0.6050 1.2358 0.3071 0.043 Uiso 0.50 1 calc PR A 2
N1 N 0.33779(6) 0.23358(16) 0.67818(9) 0.0269(3) Uani 1 1 d . . .
N2 N 0.39498(6) 0.39276(15) 0.63099(8) 0.0227(3) Uani 1 1 d . . .
H2 H 0.3689 0.4022 0.5863 0.027 Uiso 1 1 calc R . .
N3 N 0.44444(5) 0.46789(14) 0.63977(8) 0.0198(2) Uani 1 1 d . . .
N4 N 0.58486(6) 0.74426(15) 0.63119(8) 0.0242(3) Uani 1 1 d . . .
H4A H 0.6153 0.7489 0.6700 0.029 Uiso 1 1 calc R . .
N5 N 0.31479(6) 0.54515(17) 0.42857(9) 0.0312(3) Uani 1 1 d . . .
O1 O 0.54842(5) 0.60104(12) 0.71219(7) 0.0242(2) Uani 1 1 d . . .
O2 O 0.57528(6) 1.07799(14) 0.35812(8) 0.0323(3) Uani 1 1 d . . .
O3 O 0.29250(7) 0.55472(16) 0.35495(9) 0.0445(4) Uani 1 1 d . . .
O4 O 0.33330(6) 0.43032(15) 0.45858(8) 0.0351(3) Uani 1 1 d . . .
O5 O 0.31931(7) 0.65289(17) 0.47300(9) 0.0453(4) Uani 1 1 d . . .
O6 O 0.26237(8) 0.64193(19) 0.60854(9) 0.0475(4) Uani 1 1 d D . .
H6A H 0.2846(11) 0.639(3) 0.5745(16) 0.071 Uiso 1 1 d D . .
H6B H 0.2388(11) 0.709(3) 0.5918(18) 0.071 Uiso 1 1 d D . .
O7 O 0.31160(6) 0.29873(19) 0.27236(9) 0.0437(4) Uani 1 1 d D . .
H7A H 0.3005(11) 0.298(3) 0.2197(11) 0.066 Uiso 1 1 d D . .
H7B H 0.3080(12) 0.383(2) 0.2907(18) 0.066 Uiso 1 1 d D . .
S1 S 0.435090(18) 0.28328(5) 0.77893(3) 0.02732(10) Uani 1 1 d . . .

loop_
_atom_site_aniso_label
_atom_site_aniso_U_11
_atom_site_aniso_U_22
_atom_site_aniso_U_33
_atom_site_aniso_U_23
_atom_site_aniso_U_13
_atom_site_aniso_U_12
Ni1 0.02338(14) 0.01853(14) 0.01424(13) 0.000 0.00021(10) 0.000
C1 0.0243(7) 0.0226(7) 0.0210(7) 0.0010(6) 0.0043(6) -0.0001(6)
C2 0.0311(9) 0.0404(10) 0.0316(9) 0.0108(8) 0.0031(7) -0.0093(8)
C3 0.0266(9) 0.0470(11) 0.0279(9) 0.0087(8) -0.0019(7) -0.0093(8)
C4 0.0240(7) 0.0281(8) 0.0183(7) 0.0024(6) -0.0007(6) -0.0026(6)
C5 0.0248(7) 0.0199(7) 0.0160(6) -0.0021(5) 0.0020(5) 0.0000(6)
C6 0.0244(7) 0.0220(7) 0.0158(6) -0.0006(5) 0.0018(5) 0.0004(6)
C7 0.0269(8) 0.0248(7) 0.0172(7) 0.0008(6) -0.0012(6) -0.0014(6)
C8 0.0290(8) 0.0203(7) 0.0168(7) -0.0008(5) 0.0029(6) -0.0003(6)
C9 0.0308(8) 0.0230(7) 0.0183(7) 0.0015(6) 0.0017(6) -0.0015(6)
C10 0.0358(9) 0.0212(7) 0.0195(7) 0.0020(6) 0.0053(6) -0.0014(6)
C11 0.0359(9) 0.0276(8) 0.0268(8) 0.0011(7) 0.0049(7) -0.0091(7)
C12 0.0314(9) 0.0322(9) 0.0226(8) 0.0014(7) 0.0001(6) -0.0086(7)
C13 0.0296(8) 0.0222(7) 0.0167(7) 0.0006(6) 0.0026(6) -0.0021(6)
C14 0.048(2) 0.0241(16) 0.0229(16) 0.0055(13) 0.0060(15) 0.0013(14)
C14B 0.0382(19) 0.0234(15) 0.0248(16) 0.0039(12) 0.0069(14) -0.0027(14)
N1 0.0250(7) 0.0326(8) 0.0223(7) 0.0043(6) 0.0026(5) -0.0053(6)
N2 0.0220(6) 0.0265(7) 0.0175(6) 0.0029(5) -0.0010(5) -0.0037(5)
N3 0.0201(6) 0.0205(6) 0.0182(6) -0.0016(5) 0.0025(5) -0.0008(5)
N4 0.0264(7) 0.0276(7) 0.0168(6) 0.0009(5) -0.0001(5) -0.0057(5)
N5 0.0280(7) 0.0392(9) 0.0243(7) -0.0016(6) 0.0001(6) -0.0034(6)
O1 0.0302(6) 0.0253(6) 0.0153(5) 0.0027(4) 0.0004(4) -0.0044(5)
O2 0.0451(8) 0.0271(6) 0.0238(6) 0.0062(5) 0.0049(5) -0.0068(5)
O3 0.0537(9) 0.0476(9) 0.0251(7) 0.0043(6) -0.0088(6) -0.0040(7)
O4 0.0386(7) 0.0374(7) 0.0257(6) 0.0028(5) -0.0020(5) -0.0046(6)
O5 0.0481(9) 0.0461(9) 0.0377(8) -0.0137(7) -0.0014(6) 0.0076(7)
O6 0.0584(10) 0.0510(10) 0.0299(7) 0.0021(7) 0.0014(7) 0.0130(8)
O7 0.0350(7) 0.0666(11) 0.0255(7) 0.0006(7) -0.0035(6) -0.0072(7)
S1 0.0291(2) 0.0281(2) 0.02141(19) 0.00751(15) -0.00309(15) -0.00470(16)

loop_
_atom_type_symbol
_atom_type_description
_atom_type_scat_dispersion_real
_atom_type_scat_dispersion_imag
_atom_type_scat_source
C C 0.0033 0.0016 'International Tables Vol C Tables 4.2.6.8 and 6.1.1.4'
H H 0.0000 0.0000 'International Tables Vol C Tables 4.2.6.8 and 6.1.1.4'
N N 0.0061 0.0033 'International Tables Vol C Tables 4.2.6.8 and 6.1.1.4'
Ni Ni 0.3393 1.1124 'International Tables Vol C Tables 4.2.6.8 and 6.1.1.4'
O O 0.0106 0.0060 'International Tables Vol C Tables 4.2.6.8 and 6.1.1.4'
S S 0.1246 0.1234 'International Tables Vol C Tables 4.2.6.8 and 6.1.1.4'

loop_
_geom_angle_atom_site_label_1
_geom_angle_atom_site_label_2
_geom_angle_atom_site_label_3
_geom_angle
_geom_angle_site_symmetry_1
_geom_angle_site_symmetry_3
O1 Ni1 O1 90.29(7) 2_656 .
O1 Ni1 N3 84.74(5) 2_656 .
O1 Ni1 N3 88.96(5) . .
O1 Ni1 N3 88.96(5) 2_656 2_656
O1 Ni1 N3 84.74(5) . 2_656
N3 Ni1 N3 171.08(7) . 2_656
O1 Ni1 S1 88.01(4) 2_656 .
O1 Ni1 S1 172.74(3) . .
N3 Ni1 S1 83.85(4) . .
N3 Ni1 S1 102.28(4) 2_656 .
O1 Ni1 S1 172.74(3) 2_656 2_656
O1 Ni1 S1 88.01(4) . 2_656
N3 Ni1 S1 102.28(4) . 2_656
N3 Ni1 S1 83.85(4) 2_656 2_656
S1 Ni1 S1 94.53(3) . 2_656
N1 C1 N2 116.89(14) . .
N1 C1 S1 121.53(13) . .
N2 C1 S1 121.58(12) . .
N1 C2 H2A 109.5 . .
N1 C2 H2B 109.5 . .
H2A C2 H2B 109.5 . .
N1 C2 H2C 109.5 . .
H2A C2 H2C 109.5 . .
H2B C2 H2C 109.5 . .
N1 C3 H3A 109.5 . .
N1 C3 H3B 109.5 . .
H3A C3 H3B 109.5 . .
N1 C3 H3C 109.5 . .
H3A C3 H3C 109.5 . .
H3B C3 H3C 109.5 . .
N3 C4 C6 125.29(14) . .
N3 C4 H4 117.4 . .
C6 C4 H4 117.4 . .
O1 C5 N4 117.62(14) . .
O1 C5 C6 125.58(15) . .
N4 C5 C6 116.79(14) . .
C7 C6 C4 118.16(14) . .
C7 C6 C5 118.84(14) . .
C4 C6 C5 122.98(14) . .
C6 C7 C8 122.38(15) . .
C6 C7 H7 118.8 . .
C8 C7 H7 118.8 . .
C13 C8 C9 119.17(15) . .
C13 C8 C7 117.77(14) . .
C9 C8 C7 123.06(15) . .
C10 C9 C8 120.02(15) . .
C10 C9 H9 120.0 . .
C8 C9 H9 120.0 . .
O2 C10 C9 120.30(15) . .
O2 C10 C11 119.56(16) . .
C9 C10 C11 120.14(15) . .
C12 C11 C10 120.55(16) . .
C12 C11 H11 119.7 . .
C10 C11 H11 119.7 . .
C11 C12 C13 119.57(16) . .
C11 C12 H12 120.2 . .
C13 C12 H12 120.2 . .
N4 C13 C12 120.67(15) . .
N4 C13 C8 118.78(14) . .
C12 C13 C8 120.54(15) . .
O2 C14 H14A 109.5 . .
O2 C14 H14B 109.5 . .
O2 C14 H14C 109.5 . .
O2 C14B H15D 109.5 . .
O2 C14B H15E 109.5 . .
H15D C14B H15E 109.5 . .
O2 C14B H15F 109.5 . .
H15D C14B H15F 109.5 . .
H15E C14B H15F 109.5 . .
C1 N1 C2 119.25(14) . .
C1 N1 C3 121.73(14) . .
C2 N1 C3 118.85(14) . .
C1 N2 N3 120.26(13) . .
C1 N2 H2 119.9 . .
N3 N2 H2 119.9 . .
C4 N3 N2 115.28(13) . .
C4 N3 Ni1 127.36(11) . .
N2 N3 Ni1 116.96(10) . .
C5 N4 C13 125.28(14) . .
C5 N4 H4A 117.4 . .
C13 N4 H4A 117.4 . .
O3 N5 O4 120.70(16) . .
O3 N5 O5 119.45(17) . .
O4 N5 O5 119.85(15) . .
C5 O1 Ni1 129.24(10) . .
C10 O2 C14B 121.40(19) . .
C10 O2 C14 121.2(2) . .
C14B O2 C14 117.4(2) . .
H6A O6 H6B 106(3) . .
H7A O7 H7B 109(3) . .
C1 S1 Ni1 97.04(6) . .

loop_
_geom_bond_atom_site_label_1
_geom_bond_atom_site_label_2
_geom_bond_distance
_geom_bond_site_symmetry_2
Ni1 O1 2.0275(12) 2_656
Ni1 O1 2.0276(12) .
Ni1 N3 2.0556(13) .
Ni1 N3 2.0556(13) 2_656
Ni1 S1 2.3594(5) .
Ni1 S1 2.3594(5) 2_656
C1 N1 1.331(2) .
C1 N2 1.365(2) .
C1 S1 1.6964(16) .
C2 N1 1.464(2) .
C2 H2A 0.9800 .
C2 H2B 0.9800 .
C2 H2C 0.9800 .
C3 N1 1.465(2) .
C3 H3A 0.9800 .
C3 H3B 0.9800 .
C3 H3C 0.9800 .
C4 N3 1.289(2) .
C4 C6 1.447(2) .
C4 H4 0.9500 .
C5 O1 1.2487(18) .
C5 N4 1.351(2) .
C5 C6 1.454(2) .
C6 C7 1.376(2) .
C7 C8 1.419(2) .
C7 H7 0.9500 .
C8 C13 1.401(2) .
C8 C9 1.411(2) .
C9 C10 1.376(2) .
C9 H9 0.9500 .
C10 O2 1.363(2) .
C10 C11 1.408(2) .
C11 C12 1.377(2) .
C11 H11 0.9500 .
C12 C13 1.397(2) .
C12 H12 0.9500 .
C13 N4 1.380(2) .
C14 O2 1.381(4) .
C14 H14A 0.9800 .
C14 H14B 0.9800 .
C14 H14C 0.9800 .
C14B O2 1.376(4) .
C14B H15D 0.9800 .
C14B H15E 0.9800 .
C14B H15F 0.9800 .
N2 N3 1.3775(18) .
N2 H2 0.8800 .
N4 H4A 0.8800 .
N5 O3 1.242(2) .
N5 O4 1.250(2) .
N5 O5 1.259(2) .
O6 H6A 0.857(17) .
O6 H6B 0.867(17) .
O7 H7A 0.865(17) .
O7 H7B 0.874(17) .

loop_
_geom_hbond_atom_site_label_D
_geom_hbond_atom_site_label_H
_geom_hbond_atom_site_label_A
_geom_hbond_distance_DH
_geom_hbond_distance_HA
_geom_hbond_distance_DA
_geom_hbond_angle_DHA
_geom_hbond_site_symmetry_A
N2 H2 O4 0.88 2.15 2.9852(19) 158.4 .
N4 H4A O7 0.88 1.89 2.724(2) 157.3 5_666
O6 H6A O5 0.857(17) 2.040(19) 2.876(2) 165(3) .
O6 H6B O5 0.867(17) 2.066(18) 2.917(2) 167(3) 7_566
O6 H6B O3 0.867(17) 2.59(2) 3.291(2) 139(3) 7_566
O7 H7A O6 0.865(17) 1.984(19) 2.812(2) 160(3) 6_565
O7 H7B O3 0.874(17) 2.031(19) 2.886(2) 166(3) .

loop_
_geom_torsion_atom_site_label_1
_geom_torsion_atom_site_label_2
_geom_torsion_atom_site_label_3
_geom_torsion_atom_site_label_4
_geom_torsion
_geom_torsion_site_symmetry_1
N3 C4 C6 C7 177.60(16) .
N3 C4 C6 C5 -4.2(3) .
O1 C5 C6 C7 174.55(16) .
N4 C5 C6 C7 -4.2(2) .
O1 C5 C6 C4 -3.7(3) .
N4 C5 C6 C4 177.55(15) .
C4 C6 C7 C8 179.73(15) .
C5 C6 C7 C8 1.4(2) .
C6 C7 C8 C13 1.4(2) .
C6 C7 C8 C9 -177.88(16) .
C13 C8 C9 C10 -0.2(2) .
C7 C8 C9 C10 179.12(16) .
C8 C9 C10 O2 -178.50(15) .
C8 C9 C10 C11 0.7(3) .
O2 C10 C11 C12 178.85(17) .
C9 C10 C11 C12 -0.4(3) .
C10 C11 C12 C13 -0.5(3) .
C11 C12 C13 N4 -177.56(17) .
C11 C12 C13 C8 1.1(3) .
C9 C8 C13 N4 177.93(15) .
C7 C8 C13 N4 -1.4(2) .
C9 C8 C13 C12 -0.7(3) .
C7 C8 C13 C12 179.96(16) .
N2 C1 N1 C2 177.84(16) .
S1 C1 N1 C2 -2.1(2) .
N2 C1 N1 C3 -7.0(2) .
S1 C1 N1 C3 173.04(14) .
N1 C1 N2 N3 -179.32(14) .
S1 C1 N2 N3 0.7(2) .
C6 C4 N3 N2 178.28(15) .
C6 C4 N3 Ni1 5.9(2) .
C1 N2 N3 C4 -178.15(15) .
C1 N2 N3 Ni1 -4.89(19) .
O1 Ni1 N3 C4 88.93(14) 2_656
O1 Ni1 N3 C4 -1.45(14) .
S1 Ni1 N3 C4 177.49(14) .
S1 Ni1 N3 C4 -89.19(14) 2_656
O1 Ni1 N3 N2 -83.39(11) 2_656
O1 Ni1 N3 N2 -173.77(11) .
S1 Ni1 N3 N2 5.17(10) .
S1 Ni1 N3 N2 98.49(10) 2_656
O1 C5 N4 C13 -174.38(15) .
C6 C5 N4 C13 4.5(2) .
C12 C13 N4 C5 176.94(16) .
C8 C13 N4 C5 -1.7(3) .
N4 C5 O1 Ni1 -172.34(11) .
C6 C5 O1 Ni1 8.9(2) .
O1 Ni1 O1 C5 -90.60(14) 2_656
N3 Ni1 O1 C5 -5.86(14) .
N3 Ni1 O1 C5 -179.53(15) 2_656
S1 Ni1 O1 C5 96.47(14) 2_656
C9 C10 O2 C14B 177.1(2) .
C11 C10 O2 C14B -2.1(3) .
C9 C10 O2 C14 -2.1(3) .
C11 C10 O2 C14 178.7(2) .
N1 C1 S1 Ni1 -177.02(14) .
N2 C1 S1 Ni1 3.00(14) .
O1 Ni1 S1 C1 81.05(7) 2_656
N3 Ni1 S1 C1 -3.88(7) .
N3 Ni1 S1 C1 169.55(7) 2_656
S1 Ni1 S1 C1 -105.77(6) 2_656
